data_1560507
loop_
_publ_author_name
'Paul, Aparup'
'Bertolasi, Valerio'
'Figuerola, Albert'
'Manna, Subal Chandra'

_publ_section_title
;
 Structural and magnetic characterization of three tetranuclear Cu(II)
 complexes with face-sharing-dicubane/double-open-cubane like core
 framework
;
_journal_name_full 'Journal of Solid State Chemistry'
_journal_page_first 29
_journal_page_last 38
_journal_paper_doi 10.1016/j.jssc.2017.02.009
_journal_volume 249
_journal_year 2017
_chemical_formula_moiety 'C48 H66 Cl2 Cu4 N4 O22, 2(Cl O4), 6(H2 O)'
_chemical_formula_sum 'C48 H78 Cl2 Cu4 N4 O28'
_chemical_formula_weight 1484.20
_space_group_IT_number 2
_space_group_name_Hall '-P 1'
_space_group_name_H-M_alt 'P -1'
_symmetry_cell_setting triclinic
_symmetry_space_group_name_H-M 'P -1'
_atom_sites_solution_hydrogens geom
_atom_sites_solution_primary direct
_atom_sites_solution_secondary difmap
_cell_angle_alpha 96.1084(7)
_cell_angle_beta 93.0039(8)
_cell_angle_gamma 110.4426(9)
_cell_formula_units_Z 2
_cell_length_a 12.2348(2)
_cell_length_b 12.9403(2)
_cell_length_c 22.5308(6)
_cell_measurement_reflns_used 27243
_cell_measurement_temperature 295
_cell_measurement_theta_max 25.00
_cell_measurement_theta_min 3.22
_cell_volume 3308.10(12)
_computing_cell_refinement 'Denzo-SMN (Otwinowski & Minor, 1997)'
_computing_data_collection 'COLLECT (Nonius, 1998)'
_computing_data_reduction 'Denzo-SMN (Otwinowski & Minor, 1997)'
_computing_molecular_graphics 'ORTEPIII (Burnett & Johnson, 1996)'
_computing_publication_material 'SHELXL-97 (Sheldrick, 1997), PARST (Nardelli, 1995)'
_computing_structure_refinement 'SHELXL-97 (Sheldrick, 1997)'
_computing_structure_solution 'SIR97 (Altomare et al., 1999)'
_diffrn_ambient_temperature 295
_diffrn_measured_fraction_theta_full 0.988
_diffrn_measured_fraction_theta_max 0.988
_diffrn_measurement_device_type 'Nonius Kappa CCD'
_diffrn_measurement_method '\f scans and \w scans'
_diffrn_radiation_monochromator graphite
_diffrn_radiation_source 'fine-focus sealed tube'
_diffrn_radiation_type MoK\a
_diffrn_radiation_wavelength 0.71073
_diffrn_reflns_av_R_equivalents 0.0366
_diffrn_reflns_av_sigmaI/netI 0.0495
_diffrn_reflns_limit_h_max 14
_diffrn_reflns_limit_h_min -14
_diffrn_reflns_limit_k_max 15
_diffrn_reflns_limit_k_min -15
_diffrn_reflns_limit_l_max 26
_diffrn_reflns_limit_l_min -26
_diffrn_reflns_number 27243
_diffrn_reflns_theta_full 25.00
_diffrn_reflns_theta_max 25.00
_diffrn_reflns_theta_min 3.22
_exptl_absorpt_coefficient_mu 1.431
_exptl_absorpt_correction_T_max 0.902
_exptl_absorpt_correction_T_min 0.835
_exptl_absorpt_correction_type multi-scan
_exptl_absorpt_process_details 'SORTAV (R.H. Blessing, Acta Cryst., 1995, A51, 33)'
_exptl_crystal_colour green
_exptl_crystal_density_diffrn 1.490
_exptl_crystal_density_method 'not measured'
_exptl_crystal_description prismatic
_exptl_crystal_F_000 1536
_exptl_crystal_size_max 0.26
_exptl_crystal_size_mid 0.10
_exptl_crystal_size_min 0.09
_refine_diff_density_max 0.654
_refine_diff_density_min -0.688
_refine_diff_density_rms 0.077
_refine_ls_extinction_method none
_refine_ls_goodness_of_fit_ref 1.021
_refine_ls_hydrogen_treatment constr
_refine_ls_matrix_type full
_refine_ls_number_parameters 766
_refine_ls_number_reflns 11512
_refine_ls_number_restraints 61
_refine_ls_restrained_S_all 1.029
_refine_ls_R_factor_all 0.1141
_refine_ls_R_factor_gt 0.0726
_refine_ls_shift/su_max 0.001
_refine_ls_shift/su_mean 0.000
_refine_ls_structure_factor_coef Fsqd
_refine_ls_weighting_details 'calc w=1/[\s^2^(Fo^2^)+(0.1334P)^2^+3.1264P] where P=(Fo^2^+2Fc^2^)/3'
_refine_ls_weighting_scheme calc
_refine_ls_wR_factor_gt 0.2007
_refine_ls_wR_factor_ref 0.2455
_reflns_number_gt 7076
_reflns_number_total 11512
_reflns_threshold_expression I>2sigma(I)
_cod_data_source_file JSSC-2017-249-29.cif
_cod_data_source_block icvu-205a
_cod_depositor_comments
;
The following automatic conversions were performed:

data item '_symmetry_cell_setting' value 'Triclinic' was changed to
'triclinic' in accordance with the built-in table derived from the
CIF Core dictionary named 'cif_core.dic' version 2.4.5 last updated
on 2014-11-21.

Automatic conversion script
Id: cif_fix_values 8369 2020-08-20 11:38:08Z andrius 
;
_cod_database_code 1560507

loop_
_symmetry_equiv_pos_as_xyz
'x, y, z'
'-x, -y, -z'

loop_
_atom_site_label
_atom_site_type_symbol
_atom_site_fract_x
_atom_site_fract_y
_atom_site_fract_z
_atom_site_U_iso_or_equiv
_atom_site_adp_type
_atom_site_occupancy
_atom_site_symmetry_multiplicity
_atom_site_calc_flag
_atom_site_refinement_flags
_atom_site_disorder_assembly
_atom_site_disorder_group
Cu1 Cu 0.89851(7) 0.66400(6) 0.34941(4) 0.0815(3) Uani 1 1 d . B .
O1 O 0.7870(5) 0.6744(4) 0.4026(2) 0.0956(13) Uani 1 1 d . . .
C1 C 0.7512(6) 0.6128(6) 0.4458(3) 0.0866(18) Uani 1 1 d . . .
C2 C 0.6783(7) 0.6426(6) 0.4848(3) 0.098(2) Uani 1 1 d . . .
C3 C 0.6423(9) 0.5831(8) 0.5325(4) 0.124(3) Uani 1 1 d . . .
H3 H 0.5976 0.6054 0.5597 0.149 Uiso 1 1 calc R . .
C4 C 0.6715(9) 0.4917(9) 0.5402(4) 0.130(3) Uani 1 1 d . . .
H4 H 0.6452 0.4522 0.5720 0.156 Uiso 1 1 calc R . .
C5 C 0.7372(9) 0.4593(8) 0.5026(4) 0.124(3) Uani 1 1 d . . .
H5 H 0.7542 0.3959 0.5077 0.149 Uiso 1 1 calc R . .
C6 C 0.7816(7) 0.5197(6) 0.4547(3) 0.0944(19) Uani 1 1 d . . .
O2 O 0.6522(5) 0.7320(5) 0.4732(3) 0.1136(16) Uani 1 1 d . . .
C7 C 0.5860(9) 0.7758(9) 0.5134(5) 0.139(4) Uani 1 1 d . . .
H7A H 0.5111 0.7194 0.5157 0.208 Uiso 1 1 calc R . .
H7B H 0.5750 0.8388 0.4987 0.208 Uiso 1 1 calc R . .
H7C H 0.6280 0.7984 0.5526 0.208 Uiso 1 1 calc R . .
C8 C 0.8528(8) 0.4793(6) 0.4175(4) 0.103(2) Uani 1 1 d . B .
H8 H 0.8630 0.4140 0.4254 0.124 Uiso 1 1 calc R . .
N1 N 0.9048(5) 0.5270(4) 0.3731(3) 0.0933(16) Uani 1 1 d . . .
C10 C 1.0558(7) 0.5704(6) 0.3077(4) 0.117(3) Uani 1 1 d D . .
H10A H 1.1324 0.6168 0.3273 0.140 Uiso 1 1 calc R A 1
H10B H 1.0684 0.5277 0.2723 0.140 Uiso 1 1 calc R A 1
O3 O 0.9984(4) 0.6423(4) 0.2881(2) 0.0874(12) Uani 1 1 d . B .
C9 C 0.9945(16) 0.4895(14) 0.3498(8) 0.114(6) Uiso 0.50 1 d PD B 1
H9 H 0.9433 0.4308 0.3190 0.136 Uiso 0.50 1 calc PR B 1
C11 C 1.049(2) 0.4167(18) 0.3813(9) 0.134(7) Uiso 0.50 1 d PD B 1
H11A H 0.9873 0.3510 0.3907 0.161 Uiso 0.50 1 calc PR B 1
H11B H 1.0937 0.4579 0.4185 0.161 Uiso 0.50 1 calc PR B 1
C12 C 1.1293(19) 0.382(2) 0.3389(10) 0.130(7) Uiso 0.50 1 d PD B 1
H12A H 1.1903 0.4479 0.3303 0.195 Uiso 0.50 1 calc PR B 1
H12B H 1.0841 0.3417 0.3023 0.195 Uiso 0.50 1 calc PR B 1
H12C H 1.1635 0.3365 0.3580 0.195 Uiso 0.50 1 calc PR B 1
C9' C 0.9587(10) 0.4712(8) 0.3285(6) 0.068(3) Uiso 0.50 1 d PD B 2
H9' H 0.9012 0.4280 0.2949 0.082 Uiso 0.50 1 calc PR B 2
C11' C 1.0185(12) 0.3984(11) 0.3568(6) 0.078(3) Uiso 0.50 1 d PD B 2
H11C H 1.0669 0.4404 0.3930 0.094 Uiso 0.50 1 calc PR B 2
H11D H 0.9588 0.3334 0.3680 0.094 Uiso 0.50 1 calc PR B 2
C12' C 1.0951(19) 0.361(2) 0.3137(9) 0.125(7) Uiso 0.50 1 d PD B 2
H12D H 1.1689 0.4201 0.3138 0.188 Uiso 0.50 1 calc PR B 2
H12E H 1.0558 0.3409 0.2738 0.188 Uiso 0.50 1 calc PR B 2
H12F H 1.1083 0.2972 0.3265 0.188 Uiso 0.50 1 calc PR B 2
Cu2 Cu 0.83957(8) 0.57907(6) 0.20504(4) 0.0886(3) Uani 1 1 d . B .
O4 O 0.9258(5) 0.5140(4) 0.1558(3) 0.1105(16) Uani 1 1 d . . .
C13 C 0.8814(8) 0.4145(7) 0.1240(3) 0.103(2) Uani 1 1 d . . .
C14 C 0.9518(10) 0.3894(9) 0.0798(4) 0.128(3) Uani 1 1 d . . .
C15 C 0.9096(12) 0.2856(10) 0.0449(4) 0.145(4) Uani 1 1 d . . .
H15 H 0.9543 0.2685 0.0159 0.173 Uiso 1 1 calc R . .
C16 C 0.8022(12) 0.2075(9) 0.0525(5) 0.143(4) Uani 1 1 d . . .
H16 H 0.7750 0.1386 0.0288 0.172 Uiso 1 1 calc R . .
C17 C 0.7393(9) 0.2306(7) 0.0930(4) 0.123(3) Uani 1 1 d . . .
H17 H 0.6676 0.1765 0.0974 0.148 Uiso 1 1 calc R . .
C18 C 0.7737(7) 0.3332(6) 0.1305(4) 0.101(2) Uani 1 1 d . . .
O5 O 1.0573(8) 0.4735(7) 0.0774(3) 0.166(3) Uani 1 1 d . . .
C19 C 1.1301(12) 0.4561(13) 0.0338(6) 0.199(6) Uani 1 1 d . . .
H19A H 1.1944 0.5243 0.0325 0.298 Uiso 1 1 calc R . .
H19B H 1.0857 0.4321 -0.0047 0.298 Uiso 1 1 calc R . .
H19C H 1.1597 0.4000 0.0441 0.298 Uiso 1 1 calc R . .
C20 C 0.7003(7) 0.3488(6) 0.1742(4) 0.115(3) Uani 1 1 d . C .
H20 H 0.6336 0.2880 0.1779 0.138 Uiso 1 1 calc R . .
N2 N 0.7168(6) 0.4396(5) 0.2097(3) 0.113(2) Uani 1 1 d . . .
O6 O 0.7559(4) 0.6413(4) 0.2615(2) 0.0887(12) Uani 1 1 d . . .
C21 C 0.6580(12) 0.4462(10) 0.2687(8) 0.093(4) Uiso 0.50 1 d PD C 1
H21 H 0.7073 0.4418 0.3033 0.112 Uiso 0.50 1 calc PR C 1
C22 C 0.6500(14) 0.5616(10) 0.2709(7) 0.086(4) Uiso 0.50 1 d PD C 1
H22A H 0.5899 0.5596 0.2404 0.103 Uiso 0.50 1 calc PR C 1
H22B H 0.6271 0.5823 0.3096 0.103 Uiso 0.50 1 calc PR C 1
C23 C 0.5339(13) 0.3595(14) 0.2656(9) 0.127(6) Uiso 0.50 1 d PD C 1
H23A H 0.5382 0.2862 0.2660 0.153 Uiso 0.50 1 calc PR C 1
H23B H 0.4903 0.3592 0.2283 0.153 Uiso 0.50 1 calc PR C 1
C24 C 0.469(2) 0.385(2) 0.3186(11) 0.165(9) Uiso 0.50 1 d PD C 1
H24A H 0.5228 0.4449 0.3465 0.248 Uiso 0.50 1 calc PR C 1
H24B H 0.4388 0.3201 0.3383 0.248 Uiso 0.50 1 calc PR C 1
H24C H 0.4060 0.4062 0.3042 0.248 Uiso 0.50 1 calc PR C 1
C21' C 0.6194(16) 0.4500(11) 0.2402(8) 0.102(4) Uiso 0.50 1 d PD C 2
H21' H 0.5468 0.4063 0.2149 0.122 Uiso 0.50 1 calc PR C 2
C22' C 0.6288(15) 0.5724(11) 0.2485(8) 0.093(4) Uiso 0.50 1 d PD C 2
H22C H 0.5966 0.5904 0.2124 0.112 Uiso 0.50 1 calc PR C 2
H22D H 0.5858 0.5863 0.2816 0.112 Uiso 0.50 1 calc PR C 2
C23' C 0.624(2) 0.392(2) 0.2958(9) 0.159(8) Uiso 0.50 1 d PD C 2
H23C H 0.6990 0.4333 0.3188 0.190 Uiso 0.50 1 calc PR C 2
H23D H 0.6254 0.3188 0.2818 0.190 Uiso 0.50 1 calc PR C 2
C24' C 0.529(2) 0.376(2) 0.3400(10) 0.147(8) Uiso 0.50 1 d PD C 2
H24D H 0.4630 0.3089 0.3258 0.220 Uiso 0.50 1 calc PR C 2
H24E H 0.5033 0.4382 0.3427 0.220 Uiso 0.50 1 calc PR C 2
H24F H 0.5600 0.3697 0.3789 0.220 Uiso 0.50 1 calc PR C 2
Cu3 Cu 1.08603(7) 0.76676(7) 0.25030(4) 0.0876(3) Uani 1 1 d . . .
O7 O 0.9451(4) 0.7354(4) 0.1963(2) 0.0870(12) Uani 1 1 d . B .
C25 C 0.9393(7) 0.7802(6) 0.1460(3) 0.0902(18) Uani 1 1 d . . .
C26 C 0.8378(8) 0.7302(7) 0.1040(3) 0.103(2) Uani 1 1 d . B .
C27 C 0.8253(9) 0.7749(8) 0.0529(4) 0.122(3) Uani 1 1 d . . .
H27 H 0.7566 0.7448 0.0272 0.147 Uiso 1 1 calc R B .
C28 C 0.9183(12) 0.8671(9) 0.0400(5) 0.150(4) Uani 1 1 d . B .
H28 H 0.9134 0.8954 0.0041 0.180 Uiso 1 1 calc R . .
C29 C 1.0163(10) 0.9158(8) 0.0795(4) 0.136(3) Uani 1 1 d . . .
H29 H 1.0761 0.9783 0.0707 0.164 Uiso 1 1 calc R B .
C30 C 1.0278(8) 0.8738(7) 0.1323(4) 0.103(2) Uani 1 1 d . B .
O8 O 0.7553(5) 0.6368(5) 0.1209(2) 0.1108(16) Uani 1 1 d . . .
C31 C 0.6611(8) 0.5704(9) 0.0787(4) 0.141(4) Uani 1 1 d . B .
H31A H 0.6142 0.6130 0.0683 0.211 Uiso 1 1 calc R . .
H31B H 0.6139 0.5065 0.0957 0.211 Uiso 1 1 calc R . .
H31C H 0.6911 0.5465 0.0433 0.211 Uiso 1 1 calc R . .
C32 C 1.1363(7) 0.9313(7) 0.1705(4) 0.107(2) Uani 1 1 d . . .
H32 H 1.1879 0.9952 0.1581 0.128 Uiso 1 1 calc R B .
N3 N 1.1686(5) 0.9038(5) 0.2193(3) 0.0938(16) Uani 1 1 d . B .
C33 C 1.2821(7) 0.9714(7) 0.2524(4) 0.111(2) Uani 1 1 d . . .
H33 H 1.3350 1.0147 0.2254 0.133 Uiso 1 1 calc R B .
C34 C 1.3303(9) 0.8843(9) 0.2755(6) 0.146(4) Uani 1 1 d . B .
H34A H 1.3522 0.8434 0.2425 0.175 Uiso 1 1 calc R . .
H34B H 1.3984 0.9208 0.3043 0.175 Uiso 1 1 calc R . .
O9 O 1.2351(5) 0.8103(5) 0.3036(3) 0.131(2) Uani 1 1 d . B .
H9A H 1.2422 0.7867 0.3407 0.157 Uiso 1 1 calc R . .
C35 C 1.2683(9) 1.0456(9) 0.3030(5) 0.138(3) Uani 1 1 d . B .
H35A H 1.3432 1.0822 0.3268 0.166 Uiso 1 1 calc R . .
H35B H 1.2134 1.0019 0.3284 0.166 Uiso 1 1 calc R . .
C36 C 1.2244(12) 1.1325(10) 0.2820(7) 0.178(5) Uani 1 1 d . . .
H36A H 1.1439 1.0978 0.2660 0.268 Uiso 1 1 calc R B .
H36B H 1.2706 1.1668 0.2514 0.268 Uiso 1 1 calc R . .
H36C H 1.2309 1.1880 0.3152 0.268 Uiso 1 1 calc R . .
O1W O 1.1539(5) 0.6581(5) 0.1786(3) 0.1214(18) Uani 1 1 d . B .
Cu4 Cu 0.78903(7) 0.79889(7) 0.26998(4) 0.0865(3) Uani 1 1 d . B .
O10 O 0.9219(4) 0.8165(3) 0.32605(19) 0.0787(11) Uani 1 1 d . . .
C37 C 0.9772(6) 0.9069(5) 0.3656(3) 0.0770(15) Uani 1 1 d . B .
C38 C 1.0511(6) 0.8990(6) 0.4135(3) 0.0884(18) Uani 1 1 d . . .
C39 C 1.1125(7) 0.9916(7) 0.4554(3) 0.104(2) Uani 1 1 d . B .
H39 H 1.1622 0.9858 0.4865 0.124 Uiso 1 1 calc R . .
C40 C 1.0988(8) 1.0913(7) 0.4501(4) 0.113(3) Uani 1 1 d . . .
H40 H 1.1386 1.1528 0.4784 0.136 Uiso 1 1 calc R B .
C41 C 1.0299(8) 1.1016(6) 0.4054(4) 0.103(2) Uani 1 1 d . B .
H41 H 1.0230 1.1703 0.4028 0.123 Uiso 1 1 calc R . .
C42 C 0.9671(6) 1.0109(5) 0.3619(3) 0.0845(17) Uani 1 1 d . . .
O11 O 1.0593(5) 0.7957(4) 0.4140(2) 0.1020(15) Uani 1 1 d . B .
C43 C 1.1079(13) 0.7693(10) 0.4664(5) 0.179(6) Uani 1 1 d . . .
H43A H 1.0923 0.6907 0.4624 0.269 Uiso 1 1 calc R B .
H43B H 1.0733 0.7904 0.5007 0.269 Uiso 1 1 calc R . .
H43C H 1.1911 0.8089 0.4715 0.269 Uiso 1 1 calc R . .
C44 C 0.8949(7) 1.0303(6) 0.3143(4) 0.098(2) Uani 1 1 d . B .
H44 H 0.8962 1.1027 0.3147 0.118 Uiso 1 1 calc R . .
N4 N 0.8297(6) 0.9578(5) 0.2719(3) 0.0961(16) Uani 1 1 d . . .
C45 C 0.7614(10) 0.9917(9) 0.2272(5) 0.129(3) Uani 1 1 d . B .
H45 H 0.7520 1.0605 0.2447 0.155 Uiso 1 1 calc R . .
C46 C 0.6411(10) 0.9000(10) 0.2169(5) 0.145(4) Uani 1 1 d . . .
H46A H 0.5970 0.9025 0.2513 0.174 Uiso 1 1 calc R B .
H46B H 0.5971 0.9076 0.1816 0.174 Uiso 1 1 calc R . .
O12 O 0.6633(5) 0.7968(5) 0.2086(3) 0.1229(19) Uani 1 1 d . B .
H12 H 0.6245 0.7376 0.1789 0.148 Uiso 1 1 calc R . .
C47 C 0.8240(14) 1.0144(13) 0.1737(6) 0.175(5) Uani 1 1 d . . .
H47A H 0.7695 1.0182 0.1418 0.211 Uiso 1 1 calc R B .
H47B H 0.8469 0.9514 0.1611 0.211 Uiso 1 1 calc R . .
C48 C 0.9352(12) 1.1219(13) 0.1792(6) 0.182(5) Uani 1 1 d . B .
H48A H 0.9129 1.1860 0.1861 0.273 Uiso 1 1 calc R . .
H48B H 0.9729 1.1237 0.1428 0.273 Uiso 1 1 calc R . .
H48C H 0.9883 1.1222 0.2122 0.273 Uiso 1 1 calc R . .
O2W O 0.6629(5) 0.7942(5) 0.3501(3) 0.1144(16) Uani 1 1 d . . .
Cl1 Cl 0.6556(3) 0.1076(3) 0.38913(19) 0.1663(13) Uani 1 1 d D . .
O1A O 0.6860(12) 0.0197(8) 0.4027(7) 0.314(9) Uani 1 1 d D . .
O2A O 0.7572(9) 0.1912(7) 0.3878(6) 0.247(6) Uani 1 1 d D . .
O3A O 0.5954(14) 0.1333(13) 0.4290(7) 0.392(12) Uani 1 1 d D . .
O4A O 0.5980(11) 0.0780(14) 0.3353(6) 0.353(12) Uani 1 1 d D . .
Cl2 Cl 0.6451(5) 0.7910(9) -0.0992(3) 0.401(7) Uani 1 1 d D . .
O1B O 0.7632(13) 0.8195(18) -0.0906(10) 0.197(5) Uiso 0.50 1 d PD . .
O1B' O 0.610(2) 0.6811(13) -0.0807(10) 0.197(5) Uiso 0.50 1 d PD . .
O2B O 0.5811(18) 0.8576(17) -0.1234(11) 0.197(5) Uiso 0.50 1 d PD . .
O2B' O 0.6023(19) 0.8130(18) -0.1530(8) 0.197(5) Uiso 0.50 1 d PD . .
O3B O 0.697(4) 0.879(2) -0.0515(14) 0.332(12) Uiso 0.50 1 d PD . .
O3B' O 0.708(4) 0.757(4) -0.1450(16) 0.332(12) Uiso 0.50 1 d PD . .
O4B O 0.549(2) 0.739(2) -0.0665(13) 0.256(8) Uiso 0.50 1 d PD . .
O4B' O 0.548(2) 0.6901(18) -0.1158(14) 0.256(8) Uiso 0.50 1 d PD . .
O3W O 0.4590(10) 0.6652(12) 0.1576(8) 0.302(8) Uani 1 1 d . . .
O4W O 0.3032(11) 0.5370(17) 0.2116(7) 0.311(8) Uani 1 1 d . . .
O5W O 0.312(2) 0.7750(19) 0.1018(8) 0.369(11) Uani 1 1 d . . .
O6W O 0.4093(13) 0.6800(10) 0.3293(6) 0.258(6) Uani 1 1 d . . .
O7W O 0.413(3) 0.913(2) 0.4568(14) 0.273(8) Uiso 0.50 1 d P . .
O7W' O 0.318(3) 0.763(2) 0.3979(13) 0.273(8) Uiso 0.50 1 d P . .
O8W O 0.565(3) 0.289(3) -0.0290(14) 0.280(9) Uiso 0.50 1 d P . .
O8W' O 0.546(3) 0.142(3) -0.0567(14) 0.280(9) Uiso 0.50 1 d P . .

loop_
_atom_site_aniso_label
_atom_site_aniso_U_11
_atom_site_aniso_U_22
_atom_site_aniso_U_33
_atom_site_aniso_U_23
_atom_site_aniso_U_13
_atom_site_aniso_U_12
Cu1 0.0983(6) 0.0663(4) 0.0880(5) 0.0137(4) 0.0238(4) 0.0363(4)
O1 0.126(4) 0.082(3) 0.094(3) 0.016(2) 0.041(3) 0.050(3)
C1 0.086(4) 0.077(4) 0.086(4) 0.000(3) 0.018(4) 0.018(3)
C2 0.094(5) 0.089(5) 0.097(5) -0.001(4) 0.027(4) 0.016(4)
C3 0.129(7) 0.118(7) 0.126(7) 0.018(5) 0.053(6) 0.037(6)
C4 0.132(8) 0.145(8) 0.118(7) 0.049(6) 0.055(6) 0.040(6)
C5 0.140(8) 0.112(6) 0.129(7) 0.053(5) 0.046(6) 0.039(6)
C6 0.102(5) 0.083(4) 0.093(5) 0.017(4) 0.023(4) 0.023(4)
O2 0.126(4) 0.100(4) 0.120(4) 0.002(3) 0.039(3) 0.046(3)
C7 0.124(7) 0.136(7) 0.158(8) -0.003(6) 0.068(6) 0.048(6)
C8 0.133(6) 0.070(4) 0.118(6) 0.028(4) 0.039(5) 0.043(4)
N1 0.112(4) 0.068(3) 0.116(4) 0.019(3) 0.037(4) 0.046(3)
C10 0.128(7) 0.111(6) 0.150(7) 0.048(5) 0.054(6) 0.076(5)
O3 0.100(3) 0.080(3) 0.098(3) 0.022(2) 0.031(2) 0.046(2)
Cu2 0.0919(6) 0.0725(5) 0.0939(6) 0.0022(4) 0.0223(4) 0.0208(4)
O4 0.111(4) 0.089(3) 0.121(4) -0.007(3) 0.038(3) 0.025(3)
C13 0.126(6) 0.094(5) 0.093(5) 0.002(4) 0.021(4) 0.046(5)
C14 0.150(9) 0.126(7) 0.102(6) -0.009(5) 0.031(6) 0.047(7)
C15 0.190(11) 0.139(8) 0.100(6) -0.023(6) 0.028(7) 0.061(8)
C16 0.179(11) 0.117(7) 0.124(8) -0.029(6) 0.006(8) 0.054(8)
C17 0.143(8) 0.098(6) 0.119(7) -0.016(5) -0.006(6) 0.042(5)
C18 0.105(6) 0.079(4) 0.109(6) -0.008(4) 0.000(5) 0.029(4)
O5 0.172(7) 0.156(6) 0.148(6) -0.026(5) 0.081(5) 0.036(5)
C19 0.174(12) 0.240(16) 0.172(11) -0.004(10) 0.094(10) 0.060(11)
C20 0.095(5) 0.073(4) 0.158(8) -0.003(5) 0.017(5) 0.011(4)
N2 0.110(5) 0.077(4) 0.135(5) -0.002(4) 0.039(4) 0.015(3)
O6 0.080(3) 0.077(3) 0.102(3) 0.003(2) 0.019(2) 0.020(2)
Cu3 0.0869(6) 0.0819(5) 0.0930(6) 0.0191(4) 0.0137(4) 0.0260(4)
O7 0.088(3) 0.078(3) 0.087(3) 0.014(2) 0.009(2) 0.018(2)
C25 0.105(5) 0.091(4) 0.077(4) 0.017(3) 0.012(4) 0.036(4)
C26 0.110(6) 0.105(5) 0.087(5) 0.009(4) 0.012(4) 0.033(5)
C27 0.138(7) 0.130(7) 0.088(5) 0.019(5) -0.008(5) 0.035(6)
C28 0.181(11) 0.135(8) 0.123(8) 0.056(6) 0.004(8) 0.033(8)
C29 0.151(9) 0.125(7) 0.107(6) 0.040(5) -0.004(6) 0.012(6)
C30 0.112(6) 0.094(5) 0.094(5) 0.030(4) 0.014(4) 0.022(4)
O8 0.108(4) 0.102(4) 0.102(4) 0.004(3) 0.001(3) 0.015(3)
C31 0.100(6) 0.154(9) 0.125(7) -0.008(6) -0.001(5) 0.001(6)
C32 0.103(6) 0.096(5) 0.116(6) 0.039(5) 0.025(5) 0.019(4)
N3 0.083(4) 0.085(3) 0.105(4) 0.020(3) 0.017(3) 0.016(3)
C33 0.085(5) 0.098(5) 0.132(7) 0.009(5) 0.020(5) 0.013(4)
C34 0.114(7) 0.131(8) 0.186(10) 0.040(7) -0.020(7) 0.037(6)
O9 0.116(4) 0.134(5) 0.121(4) 0.048(4) -0.006(4) 0.012(4)
C35 0.106(7) 0.142(8) 0.153(9) 0.010(7) 0.013(6) 0.031(6)
C36 0.168(11) 0.122(8) 0.247(15) 0.021(9) 0.020(10) 0.054(8)
O1W 0.116(4) 0.122(4) 0.127(4) 0.006(3) 0.031(3) 0.043(3)
Cu4 0.0866(6) 0.0810(5) 0.0950(6) 0.0084(4) 0.0064(4) 0.0351(4)
O10 0.090(3) 0.066(2) 0.083(3) 0.006(2) 0.006(2) 0.032(2)
C37 0.080(4) 0.065(3) 0.087(4) 0.012(3) 0.019(3) 0.025(3)
C38 0.096(5) 0.083(4) 0.092(5) 0.014(3) 0.012(4) 0.036(4)
C39 0.107(6) 0.105(5) 0.087(5) 0.002(4) -0.003(4) 0.028(4)
C40 0.131(7) 0.076(5) 0.115(6) -0.005(4) 0.021(6) 0.020(5)
C41 0.128(6) 0.071(4) 0.111(6) 0.007(4) 0.017(5) 0.037(4)
C42 0.093(4) 0.069(4) 0.091(4) 0.011(3) 0.014(4) 0.028(3)
O11 0.130(4) 0.090(3) 0.096(3) 0.009(2) -0.003(3) 0.054(3)
C43 0.289(16) 0.158(9) 0.121(7) -0.006(7) -0.066(9) 0.136(11)
C44 0.112(6) 0.078(4) 0.119(6) 0.024(4) 0.016(5) 0.049(4)
N4 0.104(4) 0.091(4) 0.106(4) 0.020(3) 0.005(4) 0.049(4)
C45 0.151(9) 0.126(7) 0.134(8) 0.030(6) -0.006(7) 0.078(7)
C46 0.132(8) 0.158(9) 0.156(9) 0.010(7) -0.032(7) 0.075(8)
O12 0.123(4) 0.120(4) 0.126(4) -0.003(3) -0.026(3) 0.054(4)
C47 0.216(14) 0.202(14) 0.151(10) 0.063(9) 0.011(10) 0.117(12)
C48 0.161(11) 0.198(13) 0.168(11) 0.074(10) 0.000(9) 0.029(10)
O2W 0.124(4) 0.107(4) 0.116(4) 0.005(3) 0.022(3) 0.047(3)
Cl1 0.1103(19) 0.147(2) 0.225(3) -0.055(2) 0.004(2) 0.0501(18)
O1A 0.343(17) 0.160(9) 0.48(2) -0.026(11) 0.125(18) 0.144(11)
O2A 0.168(8) 0.142(7) 0.370(16) 0.011(8) -0.018(9) -0.009(7)
O3A 0.43(2) 0.42(2) 0.47(3) 0.044(19) 0.24(2) 0.31(2)
O4A 0.218(13) 0.47(3) 0.304(18) -0.144(19) -0.095(13) 0.118(15)
Cl2 0.191(5) 0.545(13) 0.298(8) 0.282(9) -0.094(5) -0.125(6)
O3W 0.169(9) 0.268(14) 0.44(2) -0.027(14) -0.097(12) 0.081(9)
O4W 0.192(10) 0.51(3) 0.289(15) 0.135(16) 0.042(10) 0.177(14)
O5W 0.47(3) 0.45(3) 0.303(18) 0.138(17) 0.175(19) 0.27(2)
O6W 0.305(14) 0.211(11) 0.256(12) 0.054(9) 0.124(12) 0.069(10)

loop_
_atom_type_symbol
_atom_type_description
_atom_type_scat_dispersion_real
_atom_type_scat_dispersion_imag
_atom_type_scat_source
Cu Cu 0.3201 1.2651 'International Tables Vol C Tables 4.2.6.8 and 6.1.1.4'
C C 0.0033 0.0016 'International Tables Vol C Tables 4.2.6.8 and 6.1.1.4'
H H 0.0000 0.0000 'International Tables Vol C Tables 4.2.6.8 and 6.1.1.4'
N N 0.0061 0.0033 'International Tables Vol C Tables 4.2.6.8 and 6.1.1.4'
O O 0.0106 0.0060 'International Tables Vol C Tables 4.2.6.8 and 6.1.1.4'
Cl Cl 0.1484 0.1585 'International Tables Vol C Tables 4.2.6.8 and 6.1.1.4'

loop_
_geom_angle_atom_site_label_1
_geom_angle_atom_site_label_2
_geom_angle_atom_site_label_3
_geom_angle
_geom_angle_site_symmetry_1
_geom_angle_site_symmetry_3
O1 Cu1 N1 94.7(2) . .
O1 Cu1 O3 173.4(2) . .
N1 Cu1 O3 84.8(2) . .
O1 Cu1 O10 91.91(18) . .
N1 Cu1 O10 170.3(2) . .
O3 Cu1 O10 89.45(17) . .
O1 Cu1 O11 93.2(2) . .
N1 Cu1 O11 100.0(2) . .
O3 Cu1 O11 93.4(2) . .
O10 Cu1 O11 72.49(17) . .
C1 O1 Cu1 126.4(4) . .
O1 C1 C2 117.3(7) . .
O1 C1 C6 124.0(6) . .
C2 C1 C6 118.7(7) . .
O2 C2 C3 125.2(7) . .
O2 C2 C1 115.4(7) . .
C3 C2 C1 119.4(8) . .
C4 C3 C2 121.2(8) . .
C4 C3 H3 119.4 . .
C2 C3 H3 119.4 . .
C5 C4 C3 120.5(9) . .
C5 C4 H4 119.8 . .
C3 C4 H4 119.8 . .
C4 C5 C6 121.1(9) . .
C4 C5 H5 119.5 . .
C6 C5 H5 119.5 . .
C1 C6 C5 119.0(7) . .
C1 C6 C8 124.2(7) . .
C5 C6 C8 116.8(7) . .
C2 O2 C7 120.1(7) . .
O2 C7 H7A 109.5 . .
O2 C7 H7B 109.5 . .
H7A C7 H7B 109.5 . .
O2 C7 H7C 109.5 . .
H7A C7 H7C 109.5 . .
H7B C7 H7C 109.5 . .
N1 C8 C6 125.0(6) . .
N1 C8 H8 117.5 . .
C6 C8 H8 117.5 . .
C8 N1 C9 116.8(7) . .
C8 N1 C9' 122.8(6) . .
C9 N1 C9' 23.5(8) . .
C8 N1 Cu1 124.8(5) . .
C9 N1 Cu1 116.7(6) . .
C9' N1 Cu1 111.6(5) . .
O3 C10 C9 117.5(8) . .
O3 C10 C9' 106.0(6) . .
C9 C10 C9' 22.5(8) . .
O3 C10 H10A 107.9 . .
C9 C10 H10A 107.9 . .
C9' C10 H10A 130.3 . .
O3 C10 H10B 107.9 . .
C9 C10 H10B 107.9 . .
C9' C10 H10B 95.4 . .
H10A C10 H10B 107.2 . .
C10 O3 Cu3 118.8(4) . .
C10 O3 Cu1 108.2(4) . .
Cu3 O3 Cu1 118.8(2) . .
N1 C9 C10 106.6(10) . .
N1 C9 C11 124.0(11) . .
C10 C9 C11 124.8(15) . .
N1 C9 H9 97.1 . .
C10 C9 H9 97.1 . .
C11 C9 H9 97.1 . .
C9 C11 C12 108.5(16) . .
C9 C11 H11A 110.0 . .
C12 C11 H11A 110.0 . .
C9 C11 H11B 110.0 . .
C12 C11 H11B 110.0 . .
H11A C11 H11B 108.4 . .
N1 C9' C11' 112.7(9) . .
N1 C9' C10 102.9(7) . .
C11' C9' C10 107.8(9) . .
N1 C9' H9' 111.1 . .
C11' C9' H9' 111.1 . .
C10 C9' H9' 111.1 . .
C12' C11' C9' 112.3(13) . .
C12' C11' H11C 109.1 . .
C9' C11' H11C 109.1 . .
C12' C11' H11D 109.1 . .
C9' C11' H11D 109.1 . .
H11C C11' H11D 107.9 . .
C11' C12' H12D 109.5 . .
C11' C12' H12E 109.5 . .
H12D C12' H12E 109.5 . .
C11' C12' H12F 109.5 . .
H12D C12' H12F 109.5 . .
H12E C12' H12F 109.5 . .
O4 Cu2 N2 94.0(2) . .
O4 Cu2 O6 175.1(2) . .
N2 Cu2 O6 84.9(2) . .
O4 Cu2 O7 92.7(2) . .
N2 Cu2 O7 169.7(3) . .
O6 Cu2 O7 89.10(18) . .
O4 Cu2 O8 92.8(2) . .
N2 Cu2 O8 99.6(3) . .
O6 Cu2 O8 92.1(2) . .
O7 Cu2 O8 72.28(18) . .
C13 O4 Cu2 124.4(5) . .
O4 C13 C18 125.4(7) . .
O4 C13 C14 116.1(8) . .
C18 C13 C14 118.4(8) . .
O5 C14 C15 126.9(9) . .
O5 C14 C13 114.4(8) . .
C15 C14 C13 118.7(10) . .
C16 C15 C14 121.0(10) . .
C16 C15 H15 119.5 . .
C14 C15 H15 119.5 . .
C17 C16 C15 119.9(10) . .
C17 C16 H16 120.1 . .
C15 C16 H16 120.1 . .
C16 C17 C18 123.6(10) . .
C16 C17 H17 118.2 . .
C18 C17 H17 118.2 . .
C13 C18 C17 118.3(8) . .
C13 C18 C20 122.5(7) . .
C17 C18 C20 119.2(8) . .
C14 O5 C19 117.7(8) . .
O5 C19 H19A 109.5 . .
O5 C19 H19B 109.5 . .
H19A C19 H19B 109.5 . .
O5 C19 H19C 109.5 . .
H19A C19 H19C 109.5 . .
H19B C19 H19C 109.5 . .
N2 C20 C18 126.4(8) . .
N2 C20 H20 116.8 . .
C18 C20 H20 116.8 . .
C20 N2 C21' 118.4(9) . .
C20 N2 C21 124.8(8) . .
C21' N2 C21 30.5(7) . .
C20 N2 Cu2 124.1(6) . .
C21' N2 Cu2 114.0(7) . .
C21 N2 Cu2 110.0(6) . .
C22 O6 C22' 23.9(8) . .
C22 O6 Cu4 125.1(6) . .
C22' O6 Cu4 114.0(6) . .
C22 O6 Cu2 111.2(6) . .
C22' O6 Cu2 107.1(6) . .
Cu4 O6 Cu2 118.3(2) . .
C22 C21 C23 108.8(13) . .
C22 C21 N2 100.6(11) . .
C23 C21 N2 113.0(12) . .
C22 C21 H21 111.3 . .
C23 C21 H21 111.3 . .
N2 C21 H21 111.3 . .
O6 C22 C21 111.7(11) . .
O6 C22 H22A 109.3 . .
C21 C22 H22A 109.3 . .
O6 C22 H22B 109.3 . .
C21 C22 H22B 109.3 . .
H22A C22 H22B 107.9 . .
C21 C23 C24 111.1(16) . .
C21 C23 H23A 109.4 . .
C24 C23 H23A 109.4 . .
C21 C23 H23B 109.4 . .
C24 C23 H23B 109.4 . .
H23A C23 H23B 108.0 . .
N2 C21' C22' 109.7(12) . .
N2 C21' C23' 102.6(13) . .
C22' C21' C23' 119.2(16) . .
N2 C21' H21' 108.3 . .
C22' C21' H21' 108.3 . .
C23' C21' H21' 108.3 . .
O6 C22' C21' 106.8(12) . .
O6 C22' H22C 110.4 . .
C21' C22' H22C 110.4 . .
O6 C22' H22D 110.4 . .
C21' C22' H22D 110.4 . .
H22C C22' H22D 108.6 . .
C21' C23' C24' 120.7(17) . .
C21' C23' H23C 107.2 . .
C24' C23' H23C 107.2 . .
C21' C23' H23D 107.2 . .
C24' C23' H23D 107.2 . .
H23C C23' H23D 106.8 . .
C23' C24' H24D 109.5 . .
C23' C24' H24E 109.5 . .
H24D C24' H24E 109.5 . .
C23' C24' H24F 109.5 . .
H24D C24' H24F 109.5 . .
H24E C24' H24F 109.5 . .
O3 Cu3 N3 172.9(2) . .
O3 Cu3 O7 87.24(19) . .
N3 Cu3 O7 93.0(2) . .
O3 Cu3 O9 97.0(2) . .
N3 Cu3 O9 82.7(3) . .
O7 Cu3 O9 175.6(2) . .
O3 Cu3 O1W 94.2(2) . .
N3 Cu3 O1W 92.8(2) . .
O7 Cu3 O1W 89.6(2) . .
O9 Cu3 O1W 91.3(3) . .
C25 O7 Cu3 125.8(4) . .
C25 O7 Cu2 121.9(4) . .
Cu3 O7 Cu2 106.0(2) . .
O7 C25 C30 123.2(7) . .
O7 C25 C26 119.0(7) . .
C30 C25 C26 117.9(7) . .
C27 C26 O8 124.6(8) . .
C27 C26 C25 121.4(8) . .
O8 C26 C25 114.0(7) . .
C26 C27 C28 118.5(9) . .
C26 C27 H27 120.7 . .
C28 C27 H27 120.7 . .
C29 C28 C27 120.7(9) . .
C29 C28 H28 119.6 . .
C27 C28 H28 119.6 . .
C28 C29 C30 121.1(9) . .
C28 C29 H29 119.5 . .
C30 C29 H29 119.5 . .
C29 C30 C25 120.2(8) . .
C29 C30 C32 116.4(8) . .
C25 C30 C32 123.4(7) . .
C26 O8 C31 118.7(7) . .
C26 O8 Cu2 109.4(5) . .
C31 O8 Cu2 127.5(6) . .
O8 C31 H31A 109.5 . .
O8 C31 H31B 109.5 . .
H31A C31 H31B 109.5 . .
O8 C31 H31C 109.5 . .
H31A C31 H31C 109.5 . .
H31B C31 H31C 109.5 . .
N3 C32 C30 127.2(7) . .
N3 C32 H32 116.4 . .
C30 C32 H32 116.4 . .
C32 N3 C33 120.1(7) . .
C32 N3 Cu3 124.5(5) . .
C33 N3 Cu3 115.0(5) . .
N3 C33 C35 111.3(7) . .
N3 C33 C34 104.4(7) . .
C35 C33 C34 110.3(9) . .
N3 C33 H33 110.2 . .
C35 C33 H33 110.2 . .
C34 C33 H33 110.2 . .
O9 C34 C33 105.4(8) . .
O9 C34 H34A 110.7 . .
C33 C34 H34A 110.7 . .
O9 C34 H34B 110.7 . .
C33 C34 H34B 110.7 . .
H34A C34 H34B 108.8 . .
C34 O9 Cu3 109.6(5) . .
C34 O9 H9A 125.2 . .
Cu3 O9 H9A 125.2 . .
C33 C35 C36 111.5(10) . .
C33 C35 H35A 109.3 . .
C36 C35 H35A 109.3 . .
C33 C35 H35B 109.3 . .
C36 C35 H35B 109.3 . .
H35A C35 H35B 108.0 . .
C35 C36 H36A 109.5 . .
C35 C36 H36B 109.5 . .
H36A C36 H36B 109.5 . .
C35 C36 H36C 109.5 . .
H36A C36 H36C 109.5 . .
H36B C36 H36C 109.5 . .
O6 Cu4 N4 174.7(2) . .
O6 Cu4 O10 87.76(18) . .
N4 Cu4 O10 92.9(2) . .
O6 Cu4 O12 97.5(2) . .
N4 Cu4 O12 81.6(3) . .
O10 Cu4 O12 173.4(2) . .
O6 Cu4 O2W 93.60(19) . .
N4 Cu4 O2W 91.6(2) . .
O10 Cu4 O2W 92.10(19) . .
O12 Cu4 O2W 91.6(2) . .
C37 O10 Cu4 124.8(4) . .
C37 O10 Cu1 119.6(4) . .
Cu4 O10 Cu1 106.58(19) . .
O10 C37 C42 123.7(6) . .
O10 C37 C38 118.8(5) . .
C42 C37 C38 117.5(6) . .
O11 C38 C39 124.2(7) . .
O11 C38 C37 114.8(6) . .
C39 C38 C37 121.0(6) . .
C40 C39 C38 119.3(8) . .
C40 C39 H39 120.4 . .
C38 C39 H39 120.4 . .
C41 C40 C39 121.2(8) . .
C41 C40 H40 119.4 . .
C39 C40 H40 119.4 . .
C40 C41 C42 121.5(7) . .
C40 C41 H41 119.3 . .
C42 C41 H41 119.3 . .
C37 C42 C41 119.5(7) . .
C37 C42 C44 122.9(6) . .
C41 C42 C44 117.5(6) . .
C38 O11 C43 120.1(6) . .
C38 O11 Cu1 107.9(4) . .
C43 O11 Cu1 123.2(6) . .
O11 C43 H43A 109.5 . .
O11 C43 H43B 109.5 . .
H43A C43 H43B 109.5 . .
O11 C43 H43C 109.5 . .
H43A C43 H43C 109.5 . .
H43B C43 H43C 109.5 . .
N4 C44 C42 126.4(6) . .
N4 C44 H44 116.8 . .
C42 C44 H44 116.8 . .
C44 N4 C45 119.4(7) . .
C44 N4 Cu4 124.3(5) . .
C45 N4 Cu4 115.2(6) . .
C47 C45 N4 110.3(9) . .
C47 C45 C46 115.5(11) . .
N4 C45 C46 106.0(8) . .
C47 C45 H45 108.3 . .
N4 C45 H45 108.3 . .
C46 C45 H45 108.3 . .
O12 C46 C45 105.5(7) . .
O12 C46 H46A 110.6 . .
C45 C46 H46A 110.6 . .
O12 C46 H46B 110.6 . .
C45 C46 H46B 110.6 . .
H46A C46 H46B 108.8 . .
C46 O12 Cu4 110.8(5) . .
C46 O12 H12 124.6 . .
Cu4 O12 H12 124.6 . .
C45 C47 C48 117.2(12) . .
C45 C47 H47A 108.0 . .
C48 C47 H47A 108.0 . .
C45 C47 H47B 108.0 . .
C48 C47 H47B 108.0 . .
H47A C47 H47B 107.2 . .
C47 C48 H48A 109.5 . .
C47 C48 H48B 109.5 . .
H48A C48 H48B 109.5 . .
C47 C48 H48C 109.5 . .
H48A C48 H48C 109.5 . .
H48B C48 H48C 109.5 . .
O3A Cl1 O4A 112.6(8) . .
O3A Cl1 O2A 110.9(8) . .
O4A Cl1 O2A 110.1(9) . .
O3A Cl1 O1A 110.8(9) . .
O4A Cl1 O1A 106.9(7) . .
O2A Cl1 O1A 105.3(7) . .
O1B Cl2 O2B' 115.8(14) . .
O1B Cl2 O4B 135.1(16) . .
O2B' Cl2 O4B 109.0(17) . .
O1B Cl2 O4B' 135.4(19) . .
O2B' Cl2 O4B' 80.2(15) . .
O4B Cl2 O4B' 50.6(14) . .
O1B Cl2 O3B 67.6(16) . .
O2B' Cl2 O3B 120(2) . .
O4B Cl2 O3B 92(2) . .
O4B' Cl2 O3B 143(2) . .
O1B Cl2 O3B' 59.4(18) . .
O2B' Cl2 O3B' 73.9(18) . .
O4B Cl2 O3B' 137(3) . .
O4B' Cl2 O3B' 90(2) . .
O3B Cl2 O3B' 125(2) . .
O1B Cl2 O1B' 98.9(15) . .
O2B' Cl2 O1B' 123.6(14) . .
O4B Cl2 O1B' 51.8(12) . .
O4B' Cl2 O1B' 45.4(13) . .
O3B Cl2 O1B' 114.0(19) . .
O3B' Cl2 O1B' 90(2) . .
O1B Cl2 O2B 126.8(13) . .
O2B' Cl2 O2B 38.2(11) . .
O4B Cl2 O2B 90.3(17) . .
O4B' Cl2 O2B 92.3(16) . .
O3B Cl2 O2B 89(2) . .
O3B' Cl2 O2B 110(2) . .
O1B' Cl2 O2B 134.2(14) . .
Cl2 O1B O3B' 63.3(12) . .
Cl2 O1B O3B 58.2(10) . .
O3B' O1B O3B 119.4(18) . .
O4B' O1B' O4B 61.5(19) . .
O4B' O1B' Cl2 66.0(11) . .
O4B O1B' Cl2 62.9(10) . .
O2B' O2B Cl2 66.0(11) . .
O2B O2B' Cl2 75.8(13) . .
O2B O2B' O3B' 127.0(19) . .
Cl2 O2B' O3B' 54.4(11) . .
O2B O2B' O4B' 93(2) . .
Cl2 O2B' O4B' 50.6(9) . .
O3B' O2B' O4B' 70.1(18) . .
Cl2 O3B O1B 54.2(10) . .
O1B O3B' Cl2 57.2(10) . .
O1B O3B' O2B' 97.1(16) . .
Cl2 O3B' O2B' 51.7(10) . .
O4B' O4B O1B' 53.4(19) . .
O4B' O4B Cl2 64.8(11) . .
O1B' O4B Cl2 65.3(10) . .
O1B' O4B' O4B 65(2) . .
O1B' O4B' Cl2 68.6(11) . .
O4B O4B' Cl2 64.6(11) . .
O1B' O4B' O2B' 116.0(15) . .
O4B O4B' O2B' 96.3(19) . .
Cl2 O4B' O2B' 49.2(9) . .

loop_
_geom_bond_atom_site_label_1
_geom_bond_atom_site_label_2
_geom_bond_distance
_geom_bond_site_symmetry_2
Cu1 O1 1.891(5) .
Cu1 N1 1.931(5) .
Cu1 O3 1.953(4) .
Cu1 O10 2.024(4) .
Cu1 O11 2.392(5) .
O1 C1 1.320(8) .
C1 C2 1.403(10) .
C1 C6 1.409(10) .
C2 O2 1.349(9) .
C2 C3 1.390(12) .
C3 C4 1.375(13) .
C3 H3 0.9300 .
C4 C5 1.332(12) .
C4 H4 0.9300 .
C5 C6 1.418(11) .
C5 H5 0.9300 .
C6 C8 1.428(10) .
O2 C7 1.445(9) .
C7 H7A 0.9600 .
C7 H7B 0.9600 .
C7 H7C 0.9600 .
C8 N1 1.306(9) .
C8 H8 0.9300 .
N1 C9 1.448(18) .
N1 C9' 1.488(13) .
C10 O3 1.437(8) .
C10 C9 1.515(9) .
C10 C9' 1.549(9) .
C10 H10A 0.9700 .
C10 H10B 0.9700 .
O3 Cu3 1.910(4) .
C9 C11 1.536(10) .
C9 H9 0.9800 .
C11 C12 1.547(10) .
C11 H11A 0.9700 .
C11 H11B 0.9700 .
C12 H12A 0.9600 .
C12 H12B 0.9600 .
C12 H12C 0.9600 .
C9' C11' 1.546(9) .
C9' H9' 0.9800 .
C11' C12' 1.542(9) .
C11' H11C 0.9700 .
C11' H11D 0.9700 .
C12' H12D 0.9600 .
C12' H12E 0.9600 .
C12' H12F 0.9600 .
Cu2 O4 1.896(5) .
Cu2 N2 1.920(6) .
Cu2 O6 1.951(4) .
Cu2 O7 2.022(4) .
Cu2 O8 2.419(6) .
O4 C13 1.319(9) .
C13 C18 1.397(11) .
C13 C14 1.434(12) .
C14 O5 1.375(12) .
C14 C15 1.393(13) .
C15 C16 1.382(15) .
C15 H15 0.9300 .
C16 C17 1.299(14) .
C16 H16 0.9300 .
C17 C18 1.410(10) .
C17 H17 0.9300 .
C18 C20 1.412(11) .
O5 C19 1.411(12) .
C19 H19A 0.9600 .
C19 H19B 0.9600 .
C19 H19C 0.9600 .
C20 N2 1.295(9) .
C20 H20 0.9300 .
N2 C21' 1.445(17) .
N2 C21 1.554(18) .
O6 C22 1.389(15) .
O6 C22' 1.493(17) .
O6 Cu4 1.921(4) .
C21 C22 1.527(9) .
C21 C23 1.533(10) .
C21 H21 0.9800 .
C22 H22A 0.9700 .
C22 H22B 0.9700 .
C23 C24 1.536(10) .
C23 H23A 0.9700 .
C23 H23B 0.9700 .
C24 H24A 0.9600 .
C24 H24B 0.9600 .
C24 H24C 0.9600 .
C21' C22' 1.537(9) .
C21' C23' 1.538(10) .
C21' H21' 0.9800 .
C22' H22C 0.9700 .
C22' H22D 0.9700 .
C23' C24' 1.549(10) .
C23' H23C 0.9700 .
C23' H23D 0.9700 .
C24' H24D 0.9600 .
C24' H24E 0.9600 .
C24' H24F 0.9600 .
Cu3 N3 1.934(6) .
Cu3 O7 1.951(5) .
Cu3 O9 1.998(6) .
Cu3 O1W 2.398(6) .
O7 C25 1.335(8) .
C25 C30 1.391(10) .
C25 C26 1.429(11) .
C26 C27 1.367(11) .
C26 O8 1.382(9) .
C27 C28 1.401(14) .
C27 H27 0.9300 .
C28 C29 1.366(14) .
C28 H28 0.9300 .
C29 C30 1.379(11) .
C29 H29 0.9300 .
C30 C32 1.453(11) .
O8 C31 1.410(9) .
C31 H31A 0.9600 .
C31 H31B 0.9600 .
C31 H31C 0.9600 .
C32 N3 1.275(9) .
C32 H32 0.9300 .
N3 C33 1.467(10) .
C33 C35 1.468(12) .
C33 C34 1.565(12) .
C33 H33 0.9800 .
C34 O9 1.449(12) .
C34 H34A 0.9700 .
C34 H34B 0.9700 .
O9 H9A 0.9300 .
C35 C36 1.513(15) .
C35 H35A 0.9700 .
C35 H35B 0.9700 .
C36 H36A 0.9600 .
C36 H36B 0.9600 .
C36 H36C 0.9600 .
Cu4 N4 1.934(6) .
Cu4 O10 1.938(4) .
Cu4 O12 2.005(5) .
Cu4 O2W 2.427(6) .
O10 C37 1.335(7) .
C37 C42 1.404(9) .
C37 C38 1.406(9) .
C38 O11 1.377(8) .
C38 C39 1.395(10) .
C39 C40 1.375(11) .
C39 H39 0.9300 .
C40 C41 1.327(11) .
C40 H40 0.9300 .
C41 C42 1.405(10) .
C41 H41 0.9300 .
C42 C44 1.451(10) .
O11 C43 1.421(9) .
C43 H43A 0.9600 .
C43 H43B 0.9600 .
C43 H43C 0.9600 .
C44 N4 1.279(9) .
C44 H44 0.9300 .
N4 C45 1.474(10) .
C45 C47 1.464(16) .
C45 C46 1.522(14) .
C45 H45 0.9800 .
C46 O12 1.448(11) .
C46 H46A 0.9700 .
C46 H46B 0.9700 .
O12 H12 0.9300 .
C47 C48 1.557(18) .
C47 H47A 0.9700 .
C47 H47B 0.9700 .
C48 H48A 0.9600 .
C48 H48B 0.9600 .
C48 H48C 0.9600 .
Cl1 O3A 1.279(9) .
Cl1 O4A 1.318(10) .
Cl1 O2A 1.337(8) .
Cl1 O1A 1.372(10) .
Cl2 O1B 1.359(14) .
Cl2 O2B' 1.392(13) .
Cl2 O4B 1.419(15) .
Cl2 O4B' 1.421(15) .
Cl2 O3B 1.423(16) .
Cl2 O3B' 1.444(16) .
Cl2 O1B' 1.449(14) .
Cl2 O2B 1.476(14) .
O1B O3B' 1.39(4) .
O1B O3B 1.55(3) .
O1B' O4B' 1.11(3) .
O1B' O4B 1.25(3) .
O2B O2B' 0.94(3) .
O2B' O3B' 1.71(4) .
O2B' O4B' 1.81(3) .
O4B O4B' 1.21(3) .
